data_4513817
loop_
_publ_author_name
'Moore, Cameron M.'
'Bark, Byongjoo'
'Szymczak, Nathaniel K.'

_publ_section_title
;
 Simple Ligand Modifications with Pendent OH Groups Dramatically Impact
 the Activity and Selectivity of Ruthenium Catalysts for Transfer
 Hydrogenation: The Importance of Alkali Metals
;
_journal_issue 3
_journal_name_full 'ACS Catalysis'
_journal_page_first 1981
_journal_paper_doi 10.1021/acscatal.6b00229
_journal_volume 6
_journal_year 2016
_chemical_formula_moiety 'C39 H33 Cl N4 O3 P Ru, C24 H20 B'
_chemical_formula_sum 'C63 H53 B Cl N4 O3 P Ru'
_chemical_formula_weight 1092.39
_chemical_name_systematic
; 
 ? 
;
_space_group_IT_number 14
_symmetry_cell_setting monoclinic
_symmetry_space_group_name_Hall '-P 2ybc'
_symmetry_space_group_name_H-M 'P 1 21/c 1'
_atom_sites_solution_hydrogens geom
_atom_sites_solution_primary direct
_atom_sites_solution_secondary difmap
_audit_creation_method SHELXL-97
_cell_angle_alpha 90.00
_cell_angle_beta 92.226(7)
_cell_angle_gamma 90.00
_cell_formula_units_Z 4
_cell_length_a 10.0715(2)
_cell_length_b 28.3272(5)
_cell_length_c 21.8875(15)
_cell_measurement_reflns_used 92192
_cell_measurement_temperature 85
_cell_measurement_theta_max 68.30
_cell_measurement_theta_min 2.50
_cell_volume 6239.7(5)
_computing_structure_refinement 'SHELXL-97 (Sheldrick, 2008)'
_computing_structure_solution 'SHELXS-97 (Sheldrick, 2008)'
_diffrn_ambient_temperature 85
_diffrn_detector_area_resol_mean 29.257
_diffrn_measured_fraction_theta_full 1.000
_diffrn_measured_fraction_theta_max 1.000
_diffrn_measurement_device_type 'Rigaku Saturn70 CCD'
_diffrn_measurement_method \w
_diffrn_radiation_monochromator graphite
_diffrn_radiation_source 'fine-focus sealed tube'
_diffrn_radiation_type CuK\a
_diffrn_radiation_wavelength 1.54178
_diffrn_reflns_av_R_equivalents 0.0784
_diffrn_reflns_av_sigmaI/netI 0.0298
_diffrn_reflns_limit_h_max 12
_diffrn_reflns_limit_h_min -12
_diffrn_reflns_limit_k_max 32
_diffrn_reflns_limit_k_min -33
_diffrn_reflns_limit_l_max 26
_diffrn_reflns_limit_l_min -26
_diffrn_reflns_number 177944
_diffrn_reflns_theta_full 68.24
_diffrn_reflns_theta_max 68.24
_diffrn_reflns_theta_min 2.55
_exptl_absorpt_coefficient_mu 3.011
_exptl_absorpt_correction_T_max 0.942
_exptl_absorpt_correction_T_min 0.668
_exptl_absorpt_correction_type multi-scan
_exptl_absorpt_process_details 'Jacobson, R. (1998) Private communication'
_exptl_crystal_colour orange
_exptl_crystal_density_diffrn 1.163
_exptl_crystal_density_method 'not measured'
_exptl_crystal_description needle
_exptl_crystal_F_000 2256
_exptl_crystal_size_max 0.20
_exptl_crystal_size_mid 0.03
_exptl_crystal_size_min 0.02
_platon_squeeze_details
;
TITL p21c in P2(1)/c
CELL   10.0715   28.3272   21.8875     90.00     92.23     90.00
SPGR P21/c
C101 0.726 0.431 0.326 !       9.03 eA-3
C102 0.221 0.204 0.016 !       7.46 eA-3
C103 0.776 0.516 0.362 !       7.16 eA-3
C104 0.540 0.447 0.431 !       5.25 eA-3
C105 0.330 0.022 0.140 !       4.81 eA-3
C106 0.476 0.974 0.185 !       4.52 eA-3
Q107 0.104 0.844 0.236 !       4.05 eA-3
C108 0.959 0.196 0.045 !       3.86 eA-3
C109 0.262 0.916 0.126 !       3.71 eA-3
C110 0.076 0.383 0.498 !       3.24 eA-3
C111 0.404 0.954 0.165 !       2.96 eA-3
C112 0.166 0.928 0.099 !       2.95 eA-3
Q113 0.748 0.320 0.148 !       2.43 eA-3
Q114 0.018 0.328 0.164 !       2.17 eA-3
C115 0.810 0.647 0.479 !       2.11 eA-3
C116 0.924 0.688 0.491 !       2.07 eA-3
C117 0.925 0.054 0.019 !       1.91 eA-3
C118 0.216 0.108 0.000 !       1.89 eA-3
C119 0.034 0.086 0.014 !       1.79 eA-3
C120 0.717 0.471 0.322 !       1.74 eA-3
C121 0.079 0.929 0.011 !       1.72 eA-3
C122 0.500 0.500 0.500 !       1.58 eA-3
C123 0.459 0.083 0.007 !       1.57 eA-3
Q124 0.247 0.346 0.304 !       1.40 eA-3
Q125 0.824 0.336 0.227 !       1.39 eA-3
Q126 0.077 0.352 0.202 !       1.34 eA-3
Q127 0.792 0.032 0.236 !       1.32 eA-3
Q128 0.810 0.022 0.180 !       1.31 eA-3
Q129 0.316 1.000 0.314 !       1.26 eA-3
Q130 0.172 0.084 0.181 !       1.26 eA-3
C131 0.410 0.461 0.483 !       1.21 eA-3
Q132 0.767 0.306 0.038 !       1.21 eA-3
Q133 0.531 0.844 0.261 !       1.15 eA-3
Q134 0.608 0.829 0.455 !       1.13 eA-3
Q135 0.866 0.843 0.161 !       1.12 eA-3
Q136 0.162 0.508 0.217 !       1.05 eA-3
Q137 0.430 0.336 0.101 !       1.03 eA-3
Q138 0.972 0.312-0.001 !       1.01 eA-3
Q139 0.939 0.884 0.325 !       0.97 eA-3
Q140 0.840 0.196 0.486 !       0.96 eA-3
Q141 0.391 0.978 0.346 !       0.96 eA-3
Q142 0.810 0.478 0.197 !       0.94 eA-3
C143 0.546 0.041 0.020 !       0.94 eA-3
Q144 0.733 0.830 0.476 !       0.92 eA-3
Q145 0.080 0.838 0.031 !       0.92 eA-3
Q146 0.821 0.323 0.093 !       0.91 eA-3
Q147 0.015 0.322 0.072 !       0.87 eA-3
Q148 0.100 0.483 0.337 !       0.86 eA-3
Q149 0.365 0.342 0.345 !       0.85 eA-3
Q150 0.351 0.344 0.195 !       0.84 eA-3
Q151 0.972 0.618 0.314 !       0.84 eA-3
Q152 0.552 0.193 0.148 !       0.82 eA-3
Q153 0.803 0.837 0.391 !       0.82 eA-3
C154 0.881 0.022 0.042 !       0.78 eA-3
C155 0.406 0.994 0.053 !       0.77 eA-3
Q156 0.864 0.827 0.444 !       0.76 eA-3
Q157 0.505 0.853 0.186 !       0.75 eA-3
Q158 0.209 0.024 0.306 !       0.72 eA-3
Q159 0.967 0.327 0.124 !       0.72 eA-3
Q160 0.364 0.796 0.049 !       0.70 eA-3
Q161 0.730 0.844 0.259 !       0.70 eA-3
Q162 0.910 0.650 0.174 !       0.68 eA-3
Q163 0.635 0.436 0.109 !       0.67 eA-3
C164 0.639 0.991 0.021 !       0.67 eA-3
Q165 0.671 0.846 0.357 !       0.66 eA-3
C166 0.726 0.503 0.329 !       0.66 eA-3
Q167 0.954 0.228 0.173 !       0.65 eA-3
Q168 0.790 0.110 0.399 !       0.65 eA-3
C169 0.794 0.470 0.399 !       0.65 eA-3
Q170 0.988 0.337 0.297 !       0.64 eA-3
C171 0.412 0.912 0.089 !       0.64 eA-3
Q172 0.959 0.798 0.309 !       0.63 eA-3
Q173 0.025 0.370 0.142 !       0.62 eA-3
Q174 0.885 0.704 0.169 !       0.62 eA-3
C175 0.227 0.951 0.205 !       0.60 eA-3
C176 0.429 0.992 0.087 !       0.59 eA-3
Q177 0.157 0.338 0.243 !       0.59 eA-3
C178 0.145 0.914 0.180 !       0.58 eA-3
Q179 0.572 0.157 0.377 !       0.58 eA-3
Q180 0.266 0.577 0.054 !       0.58 eA-3
Q181 0.016 0.674 0.331 !       0.57 eA-3
Q182 0.083 0.180 0.363 !       0.57 eA-3
Q183 0.734 0.563 0.343 !       0.57 eA-3
C184 0.714 0.529 0.415 !       0.56 eA-3
Q185 0.198 0.048 0.477 !       0.55 eA-3
Q186 0.520 0.227 0.172 !       0.55 eA-3
C187 0.333 0.559 0.485 !       0.55 eA-3
Q188 0.430 0.274 0.218 !       0.54 eA-3
Q189 0.494 0.124 0.179 !       0.54 eA-3
C190 0.926 0.406 0.463 !       0.54 eA-3
C191 0.081 0.876 0.070 !       0.53 eA-3
C192 0.234 0.008 0.095 !       0.53 eA-3
Q193 0.941 0.329 0.203 !       0.53 eA-3
C194 0.024 0.891 0.062 !       0.52 eA-3
Q195 0.875 0.383 0.226 !       0.52 eA-3
C196 0.801 0.452 0.447 !       0.52 eA-3
Q197 0.015 0.328 0.320 !       0.51 eA-3
Q198 0.951 0.767 0.292 !       0.51 eA-3
Q199 0.125 0.165 0.171 !       0.51 eA-3
;
_refine_diff_density_max 1.295
_refine_diff_density_min -1.423
_refine_diff_density_rms 0.104
_refine_ls_extinction_method none
_refine_ls_goodness_of_fit_ref 1.038
_refine_ls_hydrogen_treatment mixed
_refine_ls_matrix_type full
_refine_ls_number_parameters 679
_refine_ls_number_reflns 11426
_refine_ls_number_restraints 0
_refine_ls_restrained_S_all 1.038
_refine_ls_R_factor_all 0.0696
_refine_ls_R_factor_gt 0.0667
_refine_ls_shift/su_max 0.000
_refine_ls_shift/su_mean 0.000
_refine_ls_structure_factor_coef Fsqd
_refine_ls_weighting_details 'calc w=1/[\s^2^(Fo^2^)+(0.0788P)^2^+28.7480P] where P=(Fo^2^+2Fc^2^)/3'
_refine_ls_weighting_scheme calc
_refine_ls_wR_factor_gt 0.1778
_refine_ls_wR_factor_ref 0.1797
_reflns_number_gt 10552
_reflns_number_total 11426
_reflns_threshold_expression >2sigma(I)
_cod_data_source_file cs6b00229_si_005.cif
_cod_data_source_block p21c_sqd
_cod_depositor_comments 'Adding full bibliography for 4513817--4513821.cif.'
_cod_original_sg_symbol_H-M 'P 21/c'
_cod_database_code 4513817
_platon_squeeze_void_probe_radius 1.20

loop_
_symmetry_equiv_pos_as_xyz
'x, y, z'
'-x, y+1/2, -z+1/2'
'-x, -y, -z'
'x, -y-1/2, z-1/2'

loop_
_atom_site_label
_atom_site_type_symbol
_atom_site_fract_x
_atom_site_fract_y
_atom_site_fract_z
_atom_site_U_iso_or_equiv
_atom_site_adp_type
_atom_site_occupancy
_atom_site_symmetry_multiplicity
_atom_site_calc_flag
_atom_site_refinement_flags
_atom_site_disorder_assembly
_atom_site_disorder_group
Ru1 Ru 0.05984(3) 0.338973(11) 0.182650(15) 0.02516(12) Uani 1 1 d . . .
P1 P 0.05171(11) 0.42087(4) 0.17098(5) 0.0255(2) Uani 1 1 d . A .
O1 O 0.0771(5) 0.33606(16) 0.33643(19) 0.0607(12) Uani 1 1 d . A .
H1 H 0.0205 0.3397 0.3089 0.091 Uiso 1 1 calc R . .
O2 O -0.2433(4) 0.31593(14) 0.1160(2) 0.0574(11) Uani 1 1 d . A .
H2 H -0.2108 0.3234 0.1496 0.086 Uiso 1 1 calc R . .
O3 O 0.0733(5) 0.11650(14) 0.1863(2) 0.0630(12) Uani 1 1 d . A .
N1 N 0.2107(4) 0.34194(14) 0.25265(19) 0.0380(10) Uani 1 1 d . A .
N2 N 0.2182(4) 0.33658(12) 0.13371(19) 0.0305(8) Uani 1 1 d . A .
N3 N -0.0261(4) 0.32632(13) 0.0943(2) 0.0357(9) Uani 1 1 d . A .
N4 N 0.0632(4) 0.26232(13) 0.19102(18) 0.0318(8) Uani 1 1 d . A .
C1 C 0.1964(8) 0.34052(19) 0.3141(3) 0.0563(18) Uani 1 1 d . . .
C2 C 0.3060(9) 0.3432(2) 0.3550(3) 0.0662(19) Uani 1 1 d . A .
H2A H 0.2951 0.3421 0.3970 0.079 Uiso 1 1 calc R . .
C3 C 0.4252(8) 0.3473(2) 0.3328(3) 0.0603(18) Uani 1 1 d . . .
H3A H 0.4982 0.3500 0.3600 0.072 Uiso 1 1 calc R A .
C4 C 0.4462(6) 0.3478(2) 0.2696(3) 0.0581(17) Uani 1 1 d . A .
H4A H 0.5315 0.3504 0.2551 0.070 Uiso 1 1 calc R . .
C5 C 0.3364(6) 0.34443(18) 0.2293(3) 0.0429(12) Uani 1 1 d . . .
C6 C 0.3394(5) 0.34050(16) 0.1624(3) 0.0393(12) Uani 1 1 d . A .
C7 C 0.4546(6) 0.3397(2) 0.1313(3) 0.0501(14) Uani 1 1 d . . .
H7A H 0.5367 0.3428 0.1518 0.060 Uiso 1 1 calc R A .
C8 C 0.4457(6) 0.3344(2) 0.0706(3) 0.0534(15) Uani 1 1 d . A .
H8A H 0.5229 0.3340 0.0486 0.064 Uiso 1 1 calc R . .
C9 C 0.3231(7) 0.32939(19) 0.0398(3) 0.0506(15) Uani 1 1 d . . .
H9A H 0.3184 0.3254 -0.0024 0.061 Uiso 1 1 calc R A .
C10 C 0.2060(6) 0.33050(16) 0.0732(2) 0.0385(11) Uani 1 1 d . A .
C11 C 0.0691(6) 0.32407(17) 0.0501(2) 0.0406(12) Uani 1 1 d . . .
C12 C 0.0426(7) 0.3156(2) -0.0104(3) 0.0512(14) Uani 1 1 d . A .
H12A H 0.1101 0.3156 -0.0382 0.061 Uiso 1 1 calc R . .
C13 C -0.0865(7) 0.3069(2) -0.0291(3) 0.0569(15) Uani 1 1 d . . .
H13A H -0.1071 0.3015 -0.0703 0.068 Uiso 1 1 calc R A .
C14 C -0.1830(6) 0.30597(19) 0.0107(3) 0.0567(17) Uani 1 1 d . A .
H14A H -0.2698 0.2990 -0.0023 0.068 Uiso 1 1 calc R . .
C15 C -0.1506(5) 0.31616(19) 0.0756(3) 0.0458(13) Uani 1 1 d . . .
C16 C -0.0481(5) 0.23712(18) 0.1921(2) 0.0408(12) Uani 1 1 d . . .
H16A H -0.1282 0.2532 0.1940 0.049 Uiso 1 1 calc R A .
C17 C -0.0516(6) 0.18842(19) 0.1904(3) 0.0481(14) Uani 1 1 d . A .
H17A H -0.1321 0.1724 0.1907 0.058 Uiso 1 1 calc R . .
C18 C 0.0674(6) 0.16387(17) 0.1882(2) 0.0432(13) Uani 1 1 d . . .
C19 C 0.1850(5) 0.18980(18) 0.1888(2) 0.0396(11) Uani 1 1 d . A .
H19A H 0.2665 0.1745 0.1878 0.048 Uiso 1 1 calc R . .
C20 C 0.1794(5) 0.23746(17) 0.1906(2) 0.0345(10) Uani 1 1 d . . .
H20A H 0.2589 0.2542 0.1917 0.041 Uiso 1 1 calc R A .
C21 C -0.0378(10) 0.0903(3) 0.1911(5) 0.101(3) Uani 1 1 d . . .
H21A H -0.0157 0.0574 0.1885 0.151 Uiso 1 1 calc R A .
H21B H -0.1003 0.0984 0.1585 0.151 Uiso 1 1 calc R . .
H21C H -0.0765 0.0965 0.2297 0.151 Uiso 1 1 calc R . .
C22 C 0.1377(5) 0.45552(18) 0.2314(2) 0.0377(11) Uani 1 1 d . . .
C23 C 0.1073(6) 0.44444(19) 0.2915(2) 0.0426(12) Uani 1 1 d . A .
H23A H 0.0478 0.4202 0.2988 0.051 Uiso 1 1 calc R . .
C24 C 0.1647(8) 0.4691(2) 0.3402(3) 0.0639(18) Uani 1 1 d . . .
H24A H 0.1422 0.4618 0.3799 0.077 Uiso 1 1 calc R A .
C25 C 0.2537(9) 0.5040(3) 0.3303(3) 0.083(2) Uani 1 1 d . A .
H25A H 0.2944 0.5198 0.3633 0.099 Uiso 1 1 calc R . .
C26 C 0.2840(9) 0.5163(3) 0.2710(3) 0.083(3) Uani 1 1 d . . .
H26A H 0.3449 0.5402 0.2642 0.099 Uiso 1 1 calc R A .
C27 C 0.2227(7) 0.4925(2) 0.2215(3) 0.0603(18) Uani 1 1 d . A .
H27A H 0.2394 0.5018 0.1818 0.072 Uiso 1 1 calc R . .
C28 C -0.1111(5) 0.44983(16) 0.1671(2) 0.0316(10) Uani 1 1 d . . .
C29 C -0.1331(7) 0.4920(2) 0.1972(3) 0.0509(14) Uani 1 1 d . A .
H29A H -0.0625 0.5066 0.2184 0.061 Uiso 1 1 calc R . .
C30 C -0.2563(8) 0.5128(3) 0.1966(3) 0.067(2) Uani 1 1 d . . .
H30A H -0.2684 0.5410 0.2174 0.081 Uiso 1 1 calc R A .
C31 C -0.3630(7) 0.4918(2) 0.1650(3) 0.0588(18) Uani 1 1 d . A .
H31A H -0.4468 0.5056 0.1649 0.071 Uiso 1 1 calc R . .
C32 C -0.3429(5) 0.4499(2) 0.1334(3) 0.0471(13) Uani 1 1 d . . .
H32A H -0.4129 0.4358 0.1112 0.056 Uiso 1 1 calc R A .
C33 C -0.2179(5) 0.42926(18) 0.1353(3) 0.0387(11) Uani 1 1 d . A .
H33A H -0.2055 0.4010 0.1147 0.046 Uiso 1 1 calc R . .
C34 C 0.1275(4) 0.43844(15) 0.0998(2) 0.0264(9) Uani 1 1 d . . .
C35 C 0.0507(5) 0.44225(16) 0.0456(2) 0.0297(9) Uani 1 1 d . A .
H35A H -0.0414 0.4402 0.0468 0.036 Uiso 1 1 calc R . .
C36 C 0.1094(5) 0.44910(16) -0.0104(2) 0.0334(10) Uani 1 1 d . . .
H36A H 0.0566 0.4508 -0.0461 0.040 Uiso 1 1 calc R A .
C37 C 0.2443(5) 0.45330(16) -0.0129(2) 0.0345(10) Uani 1 1 d . A .
H37A H 0.2831 0.4584 -0.0502 0.041 Uiso 1 1 calc R . .
C38 C 0.3233(5) 0.45000(17) 0.0405(2) 0.0361(11) Uani 1 1 d . . .
H38A H 0.4150 0.4531 0.0390 0.043 Uiso 1 1 calc R A .
C39 C 0.2650(4) 0.44207(16) 0.0961(2) 0.0308(9) Uani 1 1 d . A .
H39A H 0.3187 0.4391 0.1314 0.037 Uiso 1 1 calc R . .
C40 C -0.4228(4) 0.23002(16) 0.3744(2) 0.0298(9) Uani 1 1 d . . .
C41 C -0.3046(5) 0.25263(18) 0.3582(2) 0.0379(11) Uani 1 1 d . . .
H41A H -0.2616 0.2423 0.3238 0.045 Uiso 1 1 calc R . .
C42 C -0.2497(6) 0.29038(19) 0.3925(2) 0.0438(12) Uani 1 1 d . . .
H42A H -0.1717 0.3045 0.3803 0.053 Uiso 1 1 calc R . .
C43 C -0.3095(6) 0.3066(2) 0.4437(3) 0.0503(14) Uani 1 1 d . . .
H43A H -0.2728 0.3316 0.4663 0.060 Uiso 1 1 calc R . .
C44 C -0.4273(6) 0.28487(19) 0.4613(2) 0.0421(12) Uani 1 1 d . . .
H44A H -0.4695 0.2953 0.4959 0.051 Uiso 1 1 calc R . .
C45 C -0.4806(5) 0.24775(17) 0.4269(2) 0.0347(10) Uani 1 1 d . . .
H45A H -0.5588 0.2339 0.4394 0.042 Uiso 1 1 calc R . .
C46 C -0.3972(4) 0.13881(16) 0.3728(2) 0.0295(9) Uani 1 1 d . . .
C47 C -0.2750(5) 0.12476(18) 0.3519(2) 0.0355(11) Uani 1 1 d . . .
H47A H -0.2446 0.1389 0.3167 0.043 Uiso 1 1 calc R . .
C48 C -0.1951(5) 0.09036(19) 0.3810(2) 0.0384(11) Uani 1 1 d . . .
H48A H -0.1128 0.0828 0.3659 0.046 Uiso 1 1 calc R . .
C49 C -0.2394(5) 0.06766(17) 0.4326(2) 0.0335(10) Uani 1 1 d . . .
H49A H -0.1892 0.0441 0.4519 0.040 Uiso 1 1 calc R . .
C50 C -0.3603(5) 0.08119(18) 0.4543(2) 0.0404(11) Uani 1 1 d . . .
H50A H -0.3908 0.0668 0.4893 0.049 Uiso 1 1 calc R . .
C51 C -0.4372(5) 0.11545(18) 0.4256(2) 0.0378(11) Uani 1 1 d . . .
H51A H -0.5184 0.1234 0.4417 0.045 Uiso 1 1 calc R . .
C52 C -0.6420(5) 0.17769(17) 0.3454(2) 0.0324(10) Uani 1 1 d . . .
C53 C -0.7079(5) 0.13383(19) 0.3467(2) 0.0386(11) Uani 1 1 d . . .
H53A H -0.6573 0.1064 0.3498 0.046 Uiso 1 1 calc R . .
C54 C -0.8452(5) 0.1300(2) 0.3434(3) 0.0460(13) Uani 1 1 d . . .
H54A H -0.8844 0.1003 0.3440 0.055 Uiso 1 1 calc R . .
C55 C -0.9244(5) 0.1697(2) 0.3392(3) 0.0452(13) Uani 1 1 d . . .
H55A H -1.0165 0.1669 0.3367 0.054 Uiso 1 1 calc R . .
C56 C -0.8653(5) 0.2134(2) 0.3387(2) 0.0425(12) Uani 1 1 d . . .
H56A H -0.9175 0.2404 0.3360 0.051 Uiso 1 1 calc R . .
C57 C -0.7265(5) 0.21726(19) 0.3421(2) 0.0360(10) Uani 1 1 d . . .
H57A H -0.6887 0.2472 0.3423 0.043 Uiso 1 1 calc R . .
C58 C -0.4595(4) 0.18092(16) 0.2658(2) 0.0286(9) Uani 1 1 d . . .
C59 C -0.4681(5) 0.13751(18) 0.2347(2) 0.0358(10) Uani 1 1 d . . .
H59A H -0.4816 0.1103 0.2574 0.043 Uiso 1 1 calc R . .
C60 C -0.4577(5) 0.13323(19) 0.1722(2) 0.0419(12) Uani 1 1 d . . .
H60A H -0.4637 0.1037 0.1537 0.050 Uiso 1 1 calc R . .
C61 C -0.4381(6) 0.1734(2) 0.1371(2) 0.0441(12) Uani 1 1 d . . .
H61A H -0.4290 0.1709 0.0951 0.053 Uiso 1 1 calc R . .
C62 C -0.4322(5) 0.21644(19) 0.1649(2) 0.0408(12) Uani 1 1 d . . .
H62A H -0.4200 0.2434 0.1416 0.049 Uiso 1 1 calc R . .
C63 C -0.4444(5) 0.22037(18) 0.2280(2) 0.0372(11) Uani 1 1 d . . .
H63A H -0.4425 0.2502 0.2456 0.045 Uiso 1 1 calc R . .
B1 B -0.4811(5) 0.18294(19) 0.3398(2) 0.0308(11) Uani 1 1 d . . .
Cl1 Cl -0.14568(19) 0.34123(6) 0.24148(10) 0.0419(4) Uani 0.88 1 d P A 1
Cl1B Cl -0.1058(11) 0.3461(4) 0.2647(4) 0.027(3) Uani 0.12 1 d P A 2

loop_
_atom_site_aniso_label
_atom_site_aniso_U_11
_atom_site_aniso_U_22
_atom_site_aniso_U_33
_atom_site_aniso_U_23
_atom_site_aniso_U_13
_atom_site_aniso_U_12
Ru1 0.02415(18) 0.02521(19) 0.02643(19) 0.00386(12) 0.00492(12) 0.00050(12)
P1 0.0271(5) 0.0241(5) 0.0255(5) 0.0009(4) 0.0037(4) 0.0004(4)
O1 0.086(3) 0.056(3) 0.040(2) 0.0120(19) 0.011(2) 0.004(2)
O2 0.036(2) 0.039(2) 0.096(3) 0.011(2) -0.016(2) -0.0030(17)
O3 0.092(3) 0.031(2) 0.066(3) 0.0109(18) -0.005(2) -0.008(2)
N1 0.045(2) 0.032(2) 0.035(2) 0.0038(16) -0.0136(18) 0.0036(18)
N2 0.033(2) 0.0188(18) 0.040(2) 0.0011(15) 0.0067(17) 0.0016(14)
N3 0.038(2) 0.0219(19) 0.046(2) 0.0021(17) -0.0100(18) 0.0001(16)
N4 0.035(2) 0.0254(19) 0.035(2) 0.0068(15) 0.0031(16) -0.0019(16)
C1 0.091(5) 0.030(3) 0.045(3) 0.005(2) -0.028(3) 0.008(3)
C2 0.090(6) 0.053(4) 0.054(4) 0.005(3) -0.015(4) 0.002(4)
C3 0.091(5) 0.041(3) 0.046(3) 0.001(3) -0.029(3) -0.002(3)
C4 0.045(3) 0.041(3) 0.087(5) 0.003(3) -0.016(3) 0.002(3)
C5 0.047(3) 0.031(3) 0.050(3) 0.003(2) -0.015(2) 0.002(2)
C6 0.026(2) 0.026(2) 0.066(4) 0.006(2) 0.001(2) 0.0018(18)
C7 0.034(3) 0.045(3) 0.072(4) 0.009(3) 0.015(3) 0.004(2)
C8 0.039(3) 0.044(3) 0.078(5) 0.010(3) 0.011(3) 0.004(2)
C9 0.082(4) 0.034(3) 0.038(3) 0.002(2) 0.024(3) 0.005(3)
C10 0.056(3) 0.023(2) 0.038(3) 0.0037(19) 0.010(2) 0.005(2)
C11 0.063(3) 0.026(2) 0.033(2) 0.0001(19) 0.000(2) 0.005(2)
C12 0.073(4) 0.040(3) 0.040(3) -0.006(2) -0.011(3) 0.006(3)
C13 0.071(4) 0.049(3) 0.050(3) -0.002(3) 0.000(3) -0.002(3)
C14 0.048(3) 0.033(3) 0.086(5) 0.003(3) -0.034(3) -0.004(2)
C15 0.030(3) 0.034(3) 0.072(4) 0.005(3) -0.017(3) -0.003(2)
C16 0.038(3) 0.034(3) 0.050(3) 0.012(2) -0.003(2) -0.002(2)
C17 0.050(3) 0.037(3) 0.057(3) 0.017(2) -0.010(3) -0.009(2)
C18 0.060(4) 0.028(3) 0.041(3) 0.009(2) -0.008(2) 0.000(2)
C19 0.045(3) 0.034(3) 0.040(3) 0.006(2) 0.001(2) 0.004(2)
C20 0.033(2) 0.031(2) 0.039(3) 0.008(2) 0.0017(19) 0.0041(19)
C21 0.128(8) 0.066(5) 0.105(7) 0.015(5) -0.047(6) -0.025(5)
C22 0.044(3) 0.039(3) 0.030(2) 0.000(2) 0.001(2) -0.001(2)
C23 0.054(3) 0.041(3) 0.032(3) 0.000(2) 0.005(2) -0.004(2)
C24 0.097(5) 0.061(4) 0.033(3) -0.009(3) 0.000(3) -0.014(4)
C25 0.118(7) 0.085(5) 0.044(4) -0.018(4) -0.003(4) -0.032(5)
C26 0.119(7) 0.074(5) 0.055(4) -0.013(4) 0.004(4) -0.049(5)
C27 0.095(5) 0.050(3) 0.037(3) -0.005(3) 0.012(3) -0.031(3)
C28 0.035(2) 0.030(2) 0.030(2) 0.0041(18) 0.0091(18) 0.0035(19)
C29 0.066(4) 0.042(3) 0.045(3) -0.006(2) -0.004(3) 0.021(3)
C30 0.093(5) 0.062(4) 0.048(3) -0.006(3) 0.003(3) 0.043(4)
C31 0.056(4) 0.064(4) 0.058(4) 0.019(3) 0.024(3) 0.035(3)
C32 0.033(3) 0.049(3) 0.060(3) 0.023(3) 0.009(2) 0.008(2)
C33 0.031(2) 0.031(2) 0.054(3) 0.004(2) 0.005(2) 0.005(2)
C34 0.030(2) 0.020(2) 0.030(2) 0.0013(16) 0.0028(17) 0.0021(16)
C35 0.031(2) 0.027(2) 0.031(2) 0.0009(18) 0.0013(18) 0.0032(18)
C36 0.042(3) 0.033(2) 0.026(2) 0.0001(18) 0.0016(19) 0.002(2)
C37 0.042(3) 0.029(2) 0.033(2) 0.0021(19) 0.015(2) 0.003(2)
C38 0.030(2) 0.037(3) 0.042(3) 0.008(2) 0.011(2) 0.003(2)
C39 0.029(2) 0.030(2) 0.033(2) 0.0071(18) 0.0019(18) -0.0007(18)
C40 0.030(2) 0.033(2) 0.027(2) 0.0058(18) -0.0024(17) 0.0010(18)
C41 0.039(3) 0.040(3) 0.035(2) 0.003(2) 0.000(2) -0.007(2)
C42 0.044(3) 0.042(3) 0.044(3) 0.007(2) -0.005(2) -0.012(2)
C43 0.070(4) 0.038(3) 0.041(3) 0.000(2) -0.017(3) -0.007(3)
C44 0.054(3) 0.042(3) 0.030(2) 0.001(2) -0.005(2) 0.004(2)
C45 0.041(3) 0.033(2) 0.030(2) 0.0052(19) -0.0021(19) 0.001(2)
C46 0.030(2) 0.031(2) 0.028(2) 0.0022(18) -0.0035(17) -0.0055(18)
C47 0.028(2) 0.043(3) 0.036(2) 0.012(2) -0.0013(19) -0.005(2)
C48 0.027(2) 0.046(3) 0.041(3) 0.009(2) -0.001(2) -0.003(2)
C49 0.033(2) 0.032(2) 0.035(2) 0.0069(19) -0.0054(19) -0.0031(19)
C50 0.045(3) 0.041(3) 0.036(3) 0.012(2) 0.004(2) 0.000(2)
C51 0.040(3) 0.041(3) 0.033(2) 0.004(2) 0.004(2) 0.003(2)
C52 0.035(2) 0.037(3) 0.025(2) 0.0066(19) 0.0007(18) -0.004(2)
C53 0.034(3) 0.040(3) 0.042(3) 0.005(2) -0.003(2) -0.006(2)
C54 0.038(3) 0.048(3) 0.052(3) 0.012(3) 0.006(2) -0.009(2)
C55 0.030(3) 0.062(4) 0.043(3) 0.019(3) 0.001(2) -0.001(2)
C56 0.038(3) 0.047(3) 0.042(3) 0.019(2) 0.005(2) 0.003(2)
C57 0.032(2) 0.042(3) 0.034(2) 0.010(2) 0.0001(19) -0.001(2)
C58 0.026(2) 0.032(2) 0.028(2) 0.0043(18) 0.0023(17) 0.0001(18)
C59 0.039(3) 0.034(3) 0.034(2) 0.006(2) -0.003(2) 0.004(2)
C60 0.052(3) 0.039(3) 0.034(3) -0.002(2) -0.005(2) 0.008(2)
C61 0.051(3) 0.055(3) 0.027(2) 0.009(2) 0.001(2) 0.010(3)
C62 0.045(3) 0.043(3) 0.034(3) 0.013(2) 0.000(2) 0.001(2)
C63 0.043(3) 0.034(3) 0.034(2) 0.006(2) -0.001(2) 0.000(2)
B1 0.031(3) 0.032(3) 0.029(3) 0.005(2) 0.001(2) -0.003(2)
Cl1 0.0397(10) 0.0465(9) 0.0406(11) 0.0063(8) 0.0159(8) 0.0004(7)
Cl1B 0.021(5) 0.054(6) 0.006(4) -0.009(4) 0.004(3) -0.019(4)

loop_
_atom_type_symbol
_atom_type_description
_atom_type_scat_dispersion_real
_atom_type_scat_dispersion_imag
_atom_type_scat_source
C C 0.0181 0.0091 'International Tables Vol C Tables 4.2.6.8 and 6.1.1.4'
H H 0.0000 0.0000 'International Tables Vol C Tables 4.2.6.8 and 6.1.1.4'
B B 0.0090 0.0039 'International Tables Vol C Tables 4.2.6.8 and 6.1.1.4'
N N 0.0311 0.0180 'International Tables Vol C Tables 4.2.6.8 and 6.1.1.4'
O O 0.0492 0.0322 'International Tables Vol C Tables 4.2.6.8 and 6.1.1.4'
P P 0.2955 0.4335 'International Tables Vol C Tables 4.2.6.8 and 6.1.1.4'
Cl Cl 0.3639 0.7018 'International Tables Vol C Tables 4.2.6.8 and 6.1.1.4'
Ru Ru 0.0552 3.2960 'International Tables Vol C Tables 4.2.6.8 and 6.1.1.4'

loop_
_geom_angle_atom_site_label_1
_geom_angle_atom_site_label_2
_geom_angle_atom_site_label_3
_geom_angle
N2 Ru1 N1 79.64(18)
N2 Ru1 N3 78.88(17)
N1 Ru1 N3 157.47(18)
N2 Ru1 N4 90.06(14)
N1 Ru1 N4 88.29(15)
N3 Ru1 N4 84.99(15)
N2 Ru1 P1 90.02(10)
N1 Ru1 P1 93.49(11)
N3 Ru1 P1 93.26(11)
N4 Ru1 P1 178.20(11)
N2 Ru1 Cl1 178.00(13)
N1 Ru1 Cl1 102.32(14)
N3 Ru1 Cl1 99.12(13)
N4 Ru1 Cl1 89.59(11)
P1 Ru1 Cl1 90.27(5)
N2 Ru1 Cl1B 167.0(3)
N1 Ru1 Cl1B 87.6(3)
N3 Ru1 Cl1B 114.1(3)
N4 Ru1 Cl1B 91.6(3)
P1 Ru1 Cl1B 88.7(3)
Cl1 Ru1 Cl1B 15.0(2)
C34 P1 C28 103.9(2)
C34 P1 C22 105.5(2)
C28 P1 C22 101.0(2)
C34 P1 Ru1 110.45(14)
C28 P1 Ru1 118.51(15)
C22 P1 Ru1 116.01(17)
C18 O3 C21 120.6(6)
C1 N1 C5 120.0(5)
C1 N1 Ru1 127.9(4)
C5 N1 Ru1 112.0(3)
C10 N2 C6 121.1(5)
C10 N2 Ru1 120.1(4)
C6 N2 Ru1 118.8(4)
C15 N3 C11 116.2(5)
C15 N3 Ru1 131.4(4)
C11 N3 Ru1 112.0(3)
C16 N4 C20 116.5(4)
C16 N4 Ru1 121.7(3)
C20 N4 Ru1 121.6(3)
O1 C1 N1 120.1(5)
O1 C1 C2 118.5(6)
N1 C1 C2 121.4(7)
C3 C2 C1 118.6(7)
C2 C3 C4 122.4(6)
C5 C4 C3 118.5(7)
N1 C5 C4 119.0(6)
N1 C5 C6 114.8(4)
C4 C5 C6 126.2(6)
N2 C6 C7 122.2(6)
N2 C6 C5 114.5(5)
C7 C6 C5 123.3(5)
C8 C7 C6 118.2(6)
C7 C8 C9 121.1(6)
C8 C9 C10 119.4(5)
N2 C10 C9 118.0(5)
N2 C10 C11 114.1(5)
C9 C10 C11 127.9(5)
C12 C11 N3 124.8(6)
C12 C11 C10 120.3(5)
N3 C11 C10 114.9(4)
C11 C12 C13 118.0(6)
C14 C13 C12 121.2(6)
C13 C14 C15 119.2(5)
O2 C15 N3 118.6(5)
O2 C15 C14 120.8(5)
N3 C15 C14 120.5(6)
N4 C16 C17 123.8(5)
C16 C17 C18 118.7(5)
O3 C18 C17 122.7(5)
O3 C18 C19 119.2(5)
C17 C18 C19 118.0(5)
C20 C19 C18 119.4(5)
C19 C20 N4 123.5(5)
C27 C22 C23 118.6(5)
C27 C22 P1 125.0(4)
C23 C22 P1 116.3(4)
C24 C23 C22 120.8(5)
C25 C24 C23 120.3(6)
C24 C25 C26 120.1(6)
C25 C26 C27 119.7(7)
C22 C27 C26 120.3(6)
C29 C28 C33 117.7(5)
C29 C28 P1 121.5(4)
C33 C28 P1 120.7(4)
C30 C29 C28 121.8(6)
C29 C30 C31 120.1(6)
C30 C31 C32 119.2(5)
C33 C32 C31 119.6(6)
C32 C33 C28 121.5(5)
C39 C34 C35 117.6(4)
C39 C34 P1 121.2(3)
C35 C34 P1 120.6(3)
C36 C35 C34 121.2(4)
C37 C36 C35 120.2(4)
C36 C37 C38 119.8(4)
C39 C38 C37 119.9(4)
C38 C39 C34 121.2(4)
C45 C40 C41 115.2(4)
C45 C40 B1 121.3(4)
C41 C40 B1 123.1(4)
C42 C41 C40 121.9(5)
C43 C42 C41 121.0(5)
C42 C43 C44 118.7(5)
C45 C44 C43 119.8(5)
C44 C45 C40 123.5(5)
C47 C46 C51 115.0(4)
C47 C46 B1 121.0(4)
C51 C46 B1 123.8(4)
C46 C47 C48 123.4(4)
C49 C48 C47 119.6(5)
C50 C49 C48 117.9(4)
C51 C50 C49 121.9(5)
C50 C51 C46 122.2(5)
C57 C52 C53 114.8(4)
C57 C52 B1 121.5(4)
C53 C52 B1 123.3(4)
C54 C53 C52 122.5(5)
C55 C54 C53 120.8(5)
C56 C55 C54 119.0(5)
C55 C56 C57 120.2(5)
C56 C57 C52 122.7(5)
C63 C58 C59 114.7(4)
C63 C58 B1 125.1(4)
C59 C58 B1 119.9(4)
C60 C59 C58 123.3(5)
C59 C60 C61 119.5(5)
C62 C61 C60 119.3(5)
C61 C62 C63 120.6(5)
C62 C63 C58 122.4(5)
C40 B1 C52 112.3(4)
C40 B1 C58 115.3(4)
C52 B1 C58 103.9(4)
C40 B1 C46 104.2(4)
C52 B1 C46 112.8(4)
C58 B1 C46 108.6(4)

loop_
_geom_bond_atom_site_label_1
_geom_bond_atom_site_label_2
_geom_bond_distance
Ru1 N2 1.956(4)
Ru1 N1 2.117(4)
Ru1 N3 2.118(4)
Ru1 N4 2.179(4)
Ru1 P1 2.3351(11)
Ru1 Cl1 2.4806(17)
Ru1 Cl1B 2.506(10)
P1 C34 1.830(4)
P1 C28 1.832(5)
P1 C22 1.836(5)
O1 C1 1.321(9)
O2 C15 1.311(8)
O3 C18 1.344(6)
O3 C21 1.350(10)
N1 C1 1.360(8)
N1 C5 1.385(8)
N2 C10 1.337(7)
N2 C6 1.356(6)
N3 C15 1.335(6)
N3 C11 1.390(7)
N4 C16 1.330(6)
N4 C20 1.366(6)
C1 C2 1.395(10)
C2 C3 1.317(11)
C3 C4 1.409(10)
C4 C5 1.391(8)
C5 C6 1.468(8)
C6 C7 1.368(8)
C7 C8 1.336(9)
C8 C9 1.391(9)
C9 C10 1.413(8)
C10 C11 1.461(8)
C11 C12 1.363(7)
C12 C13 1.370(9)
C13 C14 1.330(10)
C14 C15 1.474(9)
C16 C17 1.380(7)
C17 C18 1.388(8)
C18 C19 1.393(8)
C19 C20 1.352(7)
C22 C27 1.375(8)
C22 C23 1.398(7)
C23 C24 1.381(8)
C24 C25 1.357(10)
C25 C26 1.389(10)
C26 C27 1.398(9)
C28 C29 1.387(7)
C28 C33 1.387(7)
C29 C30 1.374(9)
C30 C31 1.389(11)
C31 C32 1.393(9)
C32 C33 1.387(7)
C34 C39 1.394(6)
C34 C35 1.396(6)
C35 C36 1.395(6)
C36 C37 1.367(7)
C37 C38 1.392(7)
C38 C39 1.388(6)
C40 C45 1.402(7)
C40 C41 1.410(7)
C40 B1 1.632(7)
C41 C42 1.408(7)
C42 C43 1.373(8)
C43 C44 1.404(8)
C44 C45 1.388(7)
C46 C47 1.388(7)
C46 C51 1.404(6)
C46 B1 1.659(7)
C47 C48 1.401(7)
C48 C49 1.388(7)
C49 C50 1.378(7)
C50 C51 1.378(7)
C52 C57 1.408(7)
C52 C53 1.409(7)
C52 B1 1.636(7)
C53 C54 1.386(7)
C54 C55 1.380(8)
C55 C56 1.373(8)
C56 C57 1.401(7)
C58 C63 1.402(6)
C58 C59 1.406(7)
C58 B1 1.645(7)
C59 C60 1.382(7)
C60 C61 1.392(8)
C61 C62 1.362(8)
C62 C63 1.395(7)

loop_
_platon_squeeze_void_nr
_platon_squeeze_void_average_x
_platon_squeeze_void_average_y
_platon_squeeze_void_average_z
_platon_squeeze_void_volume
_platon_squeeze_void_count_electrons
_platon_squeeze_void_content
1 -0.013 0.000 0.000 747 228 ' '
2 -0.001 0.500 0.500 747 228 ' '
